data_7716101
loop_
_publ_author_name
'Youssef, Khalil'
'Poidevin, Corentin'
'Vacher, Antoine'
'Fihey, Arnaud'
'Le Gal, Yann'
'Roisnel, Thierry'
'Lorcy, Dominique'

_publ_section_title
;
 Radical and diradical states of bis(molybdenocene dithiolene) complexes.
;
_journal_issue 23
_journal_name_full 'Dalton transactions (Cambridge, England : 2003)'
_journal_page_first 9763
_journal_page_last 9776
_journal_paper_doi 10.1039/d4dt00694a
_journal_volume 53
_journal_year 2024
_chemical_absolute_configuration rm/ad/rmad/syn/unk/.
_chemical_compound_source 'synthesis as described'
_chemical_formula_moiety 'C10 H10 Mo S2'
_chemical_formula_sum 'C10 H10 Mo S2'
_chemical_formula_weight 290.24
_space_group_crystal_system orthorhombic
_space_group_IT_number 19
_space_group_name_Hall 'P 2ac 2ab'
_space_group_name_H-M_alt 'P 21 21 21'
_atom_sites_solution_hydrogens geom
_atom_sites_solution_primary dual
_atom_sites_solution_secondary difmap
_audit_update_record
;
2024-02-15 deposited with the CCDC.	2024-05-17 downloaded from the CCDC.
;
_cell_angle_alpha 90
_cell_angle_beta 90
_cell_angle_gamma 90
_cell_formula_units_Z 4
_cell_length_a 5.9374(4)
_cell_length_b 12.6972(7)
_cell_length_c 13.0938(7)
_cell_measurement_reflns_used 1595
_cell_measurement_temperature 150(2)
_cell_measurement_theta_max 26.9950
_cell_measurement_theta_min 3.1115
_cell_measurement_wavelength 0.710730
_cell_volume 987.12(10)
_computing_cell_refinement 'APEX3 (Bruker, 2015)'
_computing_data_collection 'Bruker APEX3 (Bruker, 2015)'
_computing_data_reduction 'SAINT (Bruker, 2014)'
_computing_molecular_graphics
;
   'SXGRAPH (L. Farrugia, 1999), Mercury (CSD, 2020)'
;
_computing_publication_material 'CRYSCALC (T. Roisnel, local program, 2021)'
_computing_structure_refinement 'SHELXL-2019_2 (Sheldrick, 2019)'
_computing_structure_solution 'SHELXT (Sheldrick, 2015)'
_diffrn_ambient_temperature 150(2)
_diffrn_detector CCD-LDI-APEX2
_diffrn_detector_area_resol_mean 8.33
_diffrn_measured_fraction_theta_full 0.991
_diffrn_measured_fraction_theta_max 0.984
_diffrn_measurement_device_type 'APEXII Bruker-AXS'
_diffrn_measurement_method 'CCD rotation images, thin slices'
_diffrn_orient_matrix_UB_11 0.1491071
_diffrn_orient_matrix_UB_12 0.0036305
_diffrn_orient_matrix_UB_13 -0.0353386
_diffrn_orient_matrix_UB_21 -0.0446798
_diffrn_orient_matrix_UB_22 -0.0604223
_diffrn_orient_matrix_UB_23 -0.0446002
_diffrn_orient_matrix_UB_31 -0.0643235
_diffrn_orient_matrix_UB_32 0.0503858
_diffrn_orient_matrix_UB_33 -0.0509379
_diffrn_radiation_monochromator graphite
_diffrn_radiation_probe x-ray
_diffrn_radiation_source 'fine-focus sealed tube'
_diffrn_radiation_type MoK\a
_diffrn_radiation_wavelength 0.71073
_diffrn_reflns_av_R_equivalents 0.0235
_diffrn_reflns_av_unetI/netI 0.0491
_diffrn_reflns_limit_h_max 7
_diffrn_reflns_limit_h_min -7
_diffrn_reflns_limit_k_max 16
_diffrn_reflns_limit_k_min -10
_diffrn_reflns_limit_l_max 15
_diffrn_reflns_limit_l_min -16
_diffrn_reflns_number 3770
_diffrn_reflns_theta_full 25.242
_diffrn_reflns_theta_max 27.462
_diffrn_reflns_theta_min 3.209
_diffrn_source_current 30.00
_diffrn_source_power 50.0
_diffrn_source_voltage 50.00
_exptl_absorpt_coefficient_mu 1.696
_exptl_absorpt_correction_T_max 0.816
_exptl_absorpt_correction_T_min 0.659
_exptl_absorpt_correction_type multi-scan
_exptl_absorpt_process_details
;
  [Sheldrick, G.M. (2014). SADABS Bruker AXS Inc., Madison, Wisconsin, USA]
;
_exptl_crystal_colour brown
_exptl_crystal_density_diffrn 1.953
_exptl_crystal_description block
_exptl_crystal_F_000 576
_exptl_crystal_size_max 0.560
_exptl_crystal_size_mid 0.240
_exptl_crystal_size_min 0.120
_refine_diff_density_max 0.692
_refine_diff_density_min -0.612
_refine_diff_density_rms 0.104
_refine_ls_abs_structure_details
;
Refined as an inversion twin.
;
_refine_ls_abs_structure_Flack 0.34(14)
_refine_ls_extinction_method none
_refine_ls_goodness_of_fit_ref 0.993
_refine_ls_hydrogen_treatment constr
_refine_ls_matrix_type full
_refine_ls_number_parameters 67
_refine_ls_number_reflns 2131
_refine_ls_number_restraints 0
_refine_ls_restrained_S_all 0.993
_refine_ls_R_factor_all 0.0483
_refine_ls_R_factor_gt 0.0432
_refine_ls_shift/su_max 0.002
_refine_ls_shift/su_mean 0.000
_refine_ls_structure_factor_coef Fsqd
_refine_ls_weighting_details 'w=1/[\s^2^(Fo^2^)+(0.0396P)^2^+1.6183P] where P=(Fo^2^+2Fc^2^)/3'
_refine_ls_weighting_scheme calc
_refine_ls_wR_factor_gt 0.0900
_refine_ls_wR_factor_ref 0.0935
_reflns_Friedel_coverage 0.629
_reflns_Friedel_fraction_full 0.937
_reflns_Friedel_fraction_max 0.886
_reflns_number_gt 1941
_reflns_number_total 2131
_reflns_threshold_expression >2sigma(I)
_cod_data_source_file d4dt00694a2.cif
_cod_data_source_block Cp2MoS2
_cod_depositor_comments 'Adding full bibliography for 7716097--7716104.cif.'
_cod_database_code 7716101

loop_
_space_group_symop_operation_xyz
'x, y, z'
'x+1/2, -y+1/2, -z'
'-x, y+1/2, -z+1/2'
'-x+1/2, -y, z+1/2'

loop_
_atom_site_label
_atom_site_type_symbol
_atom_site_fract_x
_atom_site_fract_y
_atom_site_fract_z
_atom_site_U_iso_or_equiv
_atom_site_adp_type
_atom_site_occupancy
_atom_site_site_symmetry_order
_atom_site_calc_flag
_atom_site_refinement_flags_posn
_atom_site_refinement_flags_adp
_atom_site_refinement_flags_occupancy
_atom_site_disorder_assembly
_atom_site_disorder_group
Mo1 Mo 0.26404(11) 0.65393(4) 0.26921(4) 0.02874(18) Uani 1 1 d . . . . .
S1 S 0.2726(4) 0.83810(13) 0.32719(13) 0.0398(5) Uani 1 1 d . . . . .
S2 S 0.5837(4) 0.77097(14) 0.30464(15) 0.0354(5) Uani 1 1 d . . . . .
C1A C 0.3873(15) 0.6061(9) 0.1137(9) 0.0378(13) Uani 0.523(9) 1 d G . P A 1
H1A H 0.537377 0.582180 0.104028 0.045 Uiso 0.523(9) 1 calc R U P A 1
C2A C 0.3135(18) 0.7124(7) 0.1095(9) 0.0378(13) Uani 0.523(9) 1 d G . P A 1
H2A H 0.405665 0.772086 0.096593 0.045 Uiso 0.523(9) 1 calc R U P A 1
C3A C 0.0779(18) 0.7138(7) 0.1281(9) 0.0378(13) Uani 0.523(9) 1 d G . P A 1
H3A H -0.015250 0.774585 0.129761 0.045 Uiso 0.523(9) 1 calc R U P A 1
C4A C 0.0060(15) 0.6083(9) 0.1437(8) 0.0378(13) Uani 0.523(9) 1 d G . P A 1
H4A H -0.143678 0.586223 0.157695 0.045 Uiso 0.523(9) 1 calc R U P A 1
C5A C 0.197(2) 0.5418(6) 0.1348(8) 0.0378(13) Uani 0.523(9) 1 d G . P A 1
H5A H 0.197864 0.467310 0.141791 0.045 Uiso 0.523(9) 1 calc R U P A 1
C1B C 0.212(2) 0.7550(6) 0.1134(9) 0.0378(13) Uani 0.477(9) 1 d G . P A 2
H1B H 0.210041 0.829774 0.113322 0.045 Uiso 0.477(9) 1 calc R U P A 2
C2B C 0.0234(19) 0.6883(9) 0.1301(10) 0.0378(13) Uani 0.477(9) 1 d G . P A 2
H2B H -0.126620 0.710630 0.143021 0.045 Uiso 0.477(9) 1 calc R U P A 2
C3B C 0.098(2) 0.5823(7) 0.1239(9) 0.0378(13) Uani 0.477(9) 1 d G . P A 2
H3B H 0.007560 0.521285 0.132049 0.045 Uiso 0.477(9) 1 calc R U P A 2
C4B C 0.333(2) 0.5835(7) 0.1035(10) 0.0378(13) Uani 0.477(9) 1 d G . P A 2
H4B H 0.427150 0.523406 0.095568 0.045 Uiso 0.477(9) 1 calc R U P A 2
C5B C 0.4034(18) 0.6902(9) 0.0970(10) 0.0378(13) Uani 0.477(9) 1 d G . P A 2
H5B H 0.552290 0.714063 0.083994 0.045 Uiso 0.477(9) 1 calc R U P A 2
C11A C 0.3801(14) 0.5200(10) 0.3652(10) 0.0332(13) Uani 0.507(14) 1 d G . P A 1
H11A H 0.522223 0.487835 0.353501 0.040 Uiso 0.507(14) 1 calc R U P A 1
C12A C 0.174(2) 0.4917(7) 0.3178(9) 0.0332(13) Uani 0.507(14) 1 d G . P A 1
H12A H 0.153389 0.437391 0.268823 0.040 Uiso 0.507(14) 1 calc R U P A 1
C13A C 0.0027(14) 0.5590(10) 0.3566(11) 0.0332(13) Uani 0.507(14) 1 d G . P A 1
H13A H -0.151952 0.557564 0.337995 0.040 Uiso 0.507(14) 1 calc R U P A 1
C14A C 0.104(3) 0.6288(8) 0.4279(9) 0.0332(13) Uani 0.507(14) 1 d G . P A 1
H14A H 0.028170 0.682279 0.465424 0.040 Uiso 0.507(14) 1 calc R U P A 1
C15A C 0.337(2) 0.6047(9) 0.4332(8) 0.0332(13) Uani 0.507(14) 1 d G . P A 1
H15A H 0.444834 0.639185 0.475007 0.040 Uiso 0.507(14) 1 calc R U P A 1
C11B C 0.121(2) 0.4999(8) 0.3442(9) 0.0332(13) Uani 0.493(14) 1 d G . P A 2
H11B H 0.039094 0.451616 0.303098 0.040 Uiso 0.493(14) 1 calc R U P A 2
C12B C 0.0299(18) 0.5879(10) 0.3969(11) 0.0332(13) Uani 0.493(14) 1 d G . P A 2
H12B H -0.123744 0.608710 0.397315 0.040 Uiso 0.493(14) 1 calc R U P A 2
C13B C 0.209(3) 0.6392(7) 0.4490(8) 0.0332(13) Uani 0.493(14) 1 d G . P A 2
H13B H 0.195779 0.700345 0.490302 0.040 Uiso 0.493(14) 1 calc R U P A 2
C14B C 0.4105(19) 0.5829(10) 0.4284(10) 0.0332(13) Uani 0.493(14) 1 d G . P A 2
H14B H 0.556093 0.599885 0.453554 0.040 Uiso 0.493(14) 1 calc R U P A 2
C15B C 0.356(2) 0.4969(9) 0.3636(10) 0.0332(13) Uani 0.493(14) 1 d G . P A 2
H15B H 0.459257 0.446162 0.337856 0.040 Uiso 0.493(14) 1 calc R U P A 2

loop_
_atom_site_aniso_label
_atom_site_aniso_U_11
_atom_site_aniso_U_22
_atom_site_aniso_U_33
_atom_site_aniso_U_23
_atom_site_aniso_U_13
_atom_site_aniso_U_12
Mo1 0.0389(3) 0.0263(3) 0.0211(3) -0.0057(2) 0.0021(3) 0.0001(3)
S1 0.0630(13) 0.0238(8) 0.0325(9) -0.0023(7) -0.0006(11) 0.0096(13)
S2 0.0491(12) 0.0272(9) 0.0299(10) 0.0033(8) -0.0020(9) -0.0056(9)
C1A 0.058(4) 0.039(3) 0.016(2) -0.0035(19) -0.003(2) 0.000(3)
C2A 0.058(4) 0.039(3) 0.016(2) -0.0035(19) -0.003(2) 0.000(3)
C3A 0.058(4) 0.039(3) 0.016(2) -0.0035(19) -0.003(2) 0.000(3)
C4A 0.058(4) 0.039(3) 0.016(2) -0.0035(19) -0.003(2) 0.000(3)
C5A 0.058(4) 0.039(3) 0.016(2) -0.0035(19) -0.003(2) 0.000(3)
C1B 0.058(4) 0.039(3) 0.016(2) -0.0035(19) -0.003(2) 0.000(3)
C2B 0.058(4) 0.039(3) 0.016(2) -0.0035(19) -0.003(2) 0.000(3)
C3B 0.058(4) 0.039(3) 0.016(2) -0.0035(19) -0.003(2) 0.000(3)
C4B 0.058(4) 0.039(3) 0.016(2) -0.0035(19) -0.003(2) 0.000(3)
C5B 0.058(4) 0.039(3) 0.016(2) -0.0035(19) -0.003(2) 0.000(3)
C11A 0.051(3) 0.025(3) 0.023(2) 0.002(2) 0.011(2) -0.004(2)
C12A 0.051(3) 0.025(3) 0.023(2) 0.002(2) 0.011(2) -0.004(2)
C13A 0.051(3) 0.025(3) 0.023(2) 0.002(2) 0.011(2) -0.004(2)
C14A 0.051(3) 0.025(3) 0.023(2) 0.002(2) 0.011(2) -0.004(2)
C15A 0.051(3) 0.025(3) 0.023(2) 0.002(2) 0.011(2) -0.004(2)
C11B 0.051(3) 0.025(3) 0.023(2) 0.002(2) 0.011(2) -0.004(2)
C12B 0.051(3) 0.025(3) 0.023(2) 0.002(2) 0.011(2) -0.004(2)
C13B 0.051(3) 0.025(3) 0.023(2) 0.002(2) 0.011(2) -0.004(2)
C14B 0.051(3) 0.025(3) 0.023(2) 0.002(2) 0.011(2) -0.004(2)
C15B 0.051(3) 0.025(3) 0.023(2) 0.002(2) 0.011(2) -0.004(2)

loop_
_atom_type_symbol
_atom_type_description
_atom_type_scat_dispersion_real
_atom_type_scat_dispersion_imag
_atom_type_scat_source
C C 0.0033 0.0016 'International Tables Vol C Tables 4.2.6.8 and 6.1.1.4'
H H 0.0000 0.0000 'International Tables Vol C Tables 4.2.6.8 and 6.1.1.4'
S S 0.1246 0.1234 'International Tables Vol C Tables 4.2.6.8 and 6.1.1.4'
Mo Mo -1.6832 0.6857 'International Tables Vol C Tables 4.2.6.8 and 6.1.1.4'

loop_
_geom_angle_atom_site_label_1
_geom_angle_atom_site_label_2
_geom_angle_atom_site_label_3
_geom_angle
_geom_angle_site_symmetry_1
_geom_angle_site_symmetry_3
_geom_angle_publ_flag
C12A Mo1 C11A 37.25(18) . . ?
C12A Mo1 C2A 127.4(3) . . ?
C11A Mo1 C2A 137.8(4) . . ?
C12A Mo1 C1A 95.0(4) . . ?
C11A Mo1 C1A 101.8(4) . . ?
C2A Mo1 C1A 36.91(17) . . ?
C12A Mo1 C13A 36.81(15) . . ?
C11A Mo1 C13A 61.4(2) . . ?
C2A Mo1 C13A 137.3(4) . . ?
C1A Mo1 C13A 122.3(5) . . ?
C12A Mo1 C15A 61.4(2) . . ?
C11A Mo1 C15A 36.74(19) . . ?
C2A Mo1 C15A 161.2(4) . . ?
C1A Mo1 C15A 135.9(4) . . ?
C13A Mo1 C15A 60.6(2) . . ?
C12A Mo1 C3A 115.1(4) . . ?
C11A Mo1 C3A 149.5(4) . . ?
C2A Mo1 C3A 36.59(16) . . ?
C1A Mo1 C3A 60.9(2) . . ?
C13A Mo1 C3A 104.7(4) . . ?
C15A Mo1 C3A 161.1(5) . . ?
C12A Mo1 C5A 66.6(3) . . ?
C11A Mo1 C5A 90.7(4) . . ?
C2A Mo1 C5A 60.8(2) . . ?
C1A Mo1 C5A 36.39(15) . . ?
C13A Mo1 C5A 86.5(5) . . ?
C15A Mo1 C5A 125.8(3) . . ?
C3A Mo1 C5A 60.2(2) . . ?
C12A Mo1 C14A 60.9(2) . . ?
C11A Mo1 C14A 60.9(2) . . ?
C2A Mo1 C14A 160.2(4) . . ?
C1A Mo1 C14A 155.9(4) . . ?
C13A Mo1 C14A 36.10(15) . . ?
C15A Mo1 C14A 36.07(16) . . ?
C3A Mo1 C14A 125.1(5) . . ?
C5A Mo1 C14A 122.2(4) . . ?
C12A Mo1 C4A 79.2(4) . . ?
C11A Mo1 C4A 114.5(4) . . ?
C2A Mo1 C4A 60.5(2) . . ?
C1A Mo1 C4A 60.38(19) . . ?
C13A Mo1 C4A 76.9(4) . . ?
C15A Mo1 C4A 136.4(4) . . ?
C3A Mo1 C4A 35.93(16) . . ?
C5A Mo1 C4A 35.81(14) . . ?
C14A Mo1 C4A 109.3(5) . . ?
C3B Mo1 C12B 101.2(5) . . ?
S2 S1 Mo1 65.16(7) . . ?
S1 S2 Mo1 65.38(8) . . ?
C2A C1A C5A 108.0 . . ?
C2A C1A Mo1 71.2(4) . . ?
C5A C1A Mo1 73.7(4) . . ?
C2A C1A H1A 126.0 . . ?
C5A C1A H1A 126.0 . . ?
Mo1 C1A H1A 120.8 . . ?
C3A C2A C1A 108.0 . . ?
C3A C2A Mo1 73.4(4) . . ?
C1A C2A Mo1 71.9(4) . . ?
C3A C2A H2A 126.0 . . ?
C1A C2A H2A 126.0 . . ?
Mo1 C2A H2A 120.4 . . ?
C2A C3A C4A 108.0 . . ?
C2A C3A Mo1 70.0(4) . . ?
C4A C3A Mo1 73.4(4) . . ?
C2A C3A H3A 126.0 . . ?
C4A C3A H3A 126.0 . . ?
Mo1 C3A H3A 122.3 . . ?
C3A C4A C5A 108.0 . . ?
C3A C4A Mo1 70.6(4) . . ?
C5A C4A Mo1 71.3(4) . . ?
C3A C4A H4A 126.0 . . ?
C5A C4A H4A 126.0 . . ?
Mo1 C4A H4A 123.7 . . ?
C4A C5A C1A 108.0 . . ?
C4A C5A Mo1 72.9(4) . . ?
C1A C5A Mo1 69.9(4) . . ?
C4A C5A H5A 126.0 . . ?
C1A C5A H5A 126.0 . . ?
Mo1 C5A H5A 122.9 . . ?
C2B C1B C5B 108.0 . . ?
C2B C1B Mo1 69.9(5) . . ?
C5B C1B Mo1 73.7(5) . . ?
C2B C1B H1B 126.0 . . ?
C5B C1B H1B 126.0 . . ?
Mo1 C1B H1B 122.1 . . ?
C3B C2B C1B 108.0 . . ?
C3B C2B Mo1 71.2(4) . . ?
C1B C2B Mo1 75.6(4) . . ?
C3B C2B H2B 126.0 . . ?
C1B C2B H2B 126.0 . . ?
Mo1 C2B H2B 119.1 . . ?
C2B C3B C4B 108.0 . . ?
C2B C3B Mo1 73.5(4) . . ?
C4B C3B Mo1 74.6(5) . . ?
C2B C3B H3B 126.0 . . ?
C4B C3B H3B 126.0 . . ?
Mo1 C3B H3B 117.9 . . ?
C5B C4B C3B 108.0 . . ?
C5B C4B Mo1 75.3(4) . . ?
C3B C4B Mo1 70.3(5) . . ?
C5B C4B H4B 126.0 . . ?
C3B C4B H4B 126.0 . . ?
Mo1 C4B H4B 120.1 . . ?
C4B C5B C1B 108.0 . . ?
C4B C5B Mo1 70.5(4) . . ?
C1B C5B Mo1 72.4(5) . . ?
C4B C5B H5B 126.0 . . ?
C1B C5B H5B 126.0 . . ?
Mo1 C5B H5B 122.7 . . ?
C15A C11A C12A 108.0 . . ?
C15A C11A Mo1 73.7(4) . . ?
C12A C11A Mo1 71.3(4) . . ?
C15A C11A H11A 126.0 . . ?
C12A C11A H11A 126.0 . . ?
Mo1 C11A H11A 120.8 . . ?
C13A C12A C11A 108.0 . . ?
C13A C12A Mo1 73.6(4) . . ?
C11A C12A Mo1 71.5(5) . . ?
C13A C12A H12A 126.0 . . ?
C11A C12A H12A 126.0 . . ?
Mo1 C12A H12A 120.7 . . ?
C14A C13A C12A 108.0 . . ?
C14A C13A Mo1 73.3(4) . . ?
C12A C13A Mo1 69.6(4) . . ?
C14A C13A H13A 126.0 . . ?
C12A C13A H13A 126.0 . . ?
Mo1 C13A H13A 122.8 . . ?
C13A C14A C15A 108.0 . . ?
C13A C14A Mo1 70.6(4) . . ?
C15A C14A Mo1 70.8(5) . . ?
C13A C14A H14A 126.0 . . ?
C15A C14A H14A 126.0 . . ?
Mo1 C14A H14A 124.2 . . ?
C14A C15A C11A 108.0 . . ?
C14A C15A Mo1 73.1(4) . . ?
C11A C15A Mo1 69.6(4) . . ?
C14A C15A H15A 126.0 . . ?
C11A C15A H15A 126.0 . . ?
Mo1 C15A H15A 123.0 . . ?
C15B C11B C12B 108.0 . . ?
C15B C11B Mo1 75.1(5) . . ?
C12B C11B Mo1 71.7(4) . . ?
C15B C11B H11B 126.0 . . ?
C12B C11B H11B 126.0 . . ?
Mo1 C11B H11B 119.1 . . ?
C13B C12B C11B 108.0 . . ?
C13B C12B Mo1 74.5(5) . . ?
C11B C12B Mo1 73.0(4) . . ?
C13B C12B H12B 126.0 . . ?
C11B C12B H12B 126.0 . . ?
Mo1 C12B H12B 118.4 . . ?
C14B C13B C12B 108.0 . . ?
C14B C13B Mo1 74.7(5) . . ?
C12B C13B Mo1 70.4(5) . . ?
C14B C13B H13B 126.0 . . ?
C12B C13B H13B 126.0 . . ?
Mo1 C13B H13B 120.6 . . ?
C13B C14B C15B 108.0 . . ?
C13B C14B Mo1 71.0(4) . . ?
C15B C14B Mo1 72.1(4) . . ?
C13B C14B H14B 126.0 . . ?
C15B C14B H14B 126.0 . . ?
Mo1 C14B H14B 122.6 . . ?
C11B C15B C14B 108.0 . . ?
C11B C15B Mo1 70.2(5) . . ?
C14B C15B Mo1 73.8(4) . . ?
C11B C15B H15B 126.0 . . ?
C14B C15B H15B 126.0 . . ?
Mo1 C15B H15B 121.7 . . ?

loop_
_geom_bond_atom_site_label_1
_geom_bond_atom_site_label_2
_geom_bond_distance
_geom_bond_site_symmetry_2
_geom_bond_publ_flag
Mo1 C12A 2.221(11) . ?
Mo1 C11A 2.224(13) . ?
Mo1 C2A 2.238(11) . ?
Mo1 C1A 2.247(11) . ?
Mo1 C13A 2.273(11) . ?
Mo1 C15A 2.278(12) . ?
Mo1 C3A 2.283(11) . ?
Mo1 C5A 2.298(10) . ?
Mo1 C14A 2.308(10) . ?
Mo1 C4A 2.320(11) . ?
Mo1 C3B 2.327(12) . ?
Mo1 C12B 2.331(11) . ?
S1 S2 2.055(3) . ?
C1A C2A 1.4200 . ?
C1A C5A 1.4200 . ?
C1A H1A 0.9500 . ?
C2A C3A 1.4200 . ?
C2A H2A 0.9500 . ?
C3A C4A 1.4200 . ?
C3A H3A 0.9500 . ?
C4A C5A 1.4200 . ?
C4A H4A 0.9500 . ?
C5A H5A 0.9500 . ?
C1B C2B 1.4200 . ?
C1B C5B 1.4200 . ?
C1B H1B 0.9500 . ?
C2B C3B 1.4200 . ?
C2B H2B 0.9500 . ?
C3B C4B 1.4200 . ?
C3B H3B 0.9500 . ?
C4B C5B 1.4200 . ?
C4B H4B 0.9500 . ?
C5B H5B 0.9500 . ?
C11A C15A 1.4200 . ?
C11A C12A 1.4200 . ?
C11A H11A 0.9500 . ?
C12A C13A 1.4200 . ?
C12A H12A 0.9500 . ?
C13A C14A 1.4200 . ?
C13A H13A 0.9500 . ?
C14A C15A 1.4200 . ?
C14A H14A 0.9500 . ?
C15A H15A 0.9500 . ?
C11B C15B 1.4200 . ?
C11B C12B 1.4200 . ?
C11B H11B 0.9500 . ?
C12B C13B 1.4200 . ?
C12B H12B 0.9500 . ?
C13B C14B 1.4200 . ?
C13B H13B 0.9500 . ?
C14B C15B 1.4200 . ?
C14B H14B 0.9500 . ?
C15B H15B 0.9500 . ?

loop_
_geom_torsion_atom_site_label_1
_geom_torsion_atom_site_label_2
_geom_torsion_atom_site_label_3
_geom_torsion_atom_site_label_4
_geom_torsion
_geom_torsion_site_symmetry_1
_geom_torsion_site_symmetry_2
_geom_torsion_site_symmetry_3
_geom_torsion_site_symmetry_4
_geom_torsion_publ_flag
C5A C1A C2A C3A 0.0 . . . . ?
Mo1 C1A C2A C3A -65.1(4) . . . . ?
C5A C1A C2A Mo1 65.1(4) . . . . ?
C1A C2A C3A C4A 0.0 . . . . ?
Mo1 C2A C3A C4A -64.1(4) . . . . ?
C1A C2A C3A Mo1 64.1(4) . . . . ?
C2A C3A C4A C5A 0.0 . . . . ?
Mo1 C3A C4A C5A -61.8(4) . . . . ?
C2A C3A C4A Mo1 61.8(4) . . . . ?
C3A C4A C5A C1A 0.0 . . . . ?
Mo1 C4A C5A C1A -61.4(4) . . . . ?
C3A C4A C5A Mo1 61.4(4) . . . . ?
C2A C1A C5A C4A 0.0 . . . . ?
Mo1 C1A C5A C4A 63.4(4) . . . . ?
C2A C1A C5A Mo1 -63.4(4) . . . . ?
C5B C1B C2B C3B 0.0 . . . . ?
Mo1 C1B C2B C3B -64.3(4) . . . . ?
C5B C1B C2B Mo1 64.3(4) . . . . ?
C1B C2B C3B C4B 0.0 . . . . ?
Mo1 C2B C3B C4B -67.2(5) . . . . ?
C1B C2B C3B Mo1 67.2(5) . . . . ?
C2B C3B C4B C5B 0.0 . . . . ?
Mo1 C3B C4B C5B -66.5(4) . . . . ?
C2B C3B C4B Mo1 66.5(4) . . . . ?
C3B C4B C5B C1B 0.0 . . . . ?
Mo1 C4B C5B C1B -63.2(5) . . . . ?
C3B C4B C5B Mo1 63.2(5) . . . . ?
C2B C1B C5B C4B 0.0 . . . . ?
Mo1 C1B C5B C4B 61.9(4) . . . . ?
C2B C1B C5B Mo1 -61.9(4) . . . . ?
C15A C11A C12A C13A 0.0 . . . . ?
Mo1 C11A C12A C13A -65.0(4) . . . . ?
C15A C11A C12A Mo1 65.0(4) . . . . ?
C11A C12A C13A C14A 0.0 . . . . ?
Mo1 C12A C13A C14A -63.7(4) . . . . ?
C11A C12A C13A Mo1 63.7(4) . . . . ?
C12A C13A C14A C15A 0.0 . . . . ?
Mo1 C13A C14A C15A -61.3(5) . . . . ?
C12A C13A C14A Mo1 61.3(5) . . . . ?
C13A C14A C15A C11A 0.0 . . . . ?
Mo1 C14A C15A C11A -61.2(4) . . . . ?
C13A C14A C15A Mo1 61.2(4) . . . . ?
C12A C11A C15A C14A 0.0 . . . . ?
Mo1 C11A C15A C14A 63.4(4) . . . . ?
C12A C11A C15A Mo1 -63.4(4) . . . . ?
C15B C11B C12B C13B 0.0 . . . . ?
Mo1 C11B C12B C13B -66.9(5) . . . . ?
C15B C11B C12B Mo1 66.9(5) . . . . ?
C11B C12B C13B C14B 0.0 . . . . ?
Mo1 C12B C13B C14B -65.8(5) . . . . ?
C11B C12B C13B Mo1 65.8(5) . . . . ?
C12B C13B C14B C15B 0.0 . . . . ?
Mo1 C13B C14B C15B -63.0(4) . . . . ?
C12B C13B C14B Mo1 63.0(4) . . . . ?
C12B C11B C15B C14B 0.0 . . . . ?
Mo1 C11B C15B C14B 64.6(4) . . . . ?
C12B C11B C15B Mo1 -64.6(4) . . . . ?
C13B C14B C15B C11B 0.0 . . . . ?
Mo1 C14B C15B C11B -62.3(5) . . . . ?
C13B C14B C15B Mo1 62.3(5) . . . . ?
